data_2243179
loop_
_publ_author_name
'Daoui, Said'
'Baydere, Cemile'
'El Kalai, Fouad'
'Saddik, Rafik'
'Dege, Necmi'
'Karrouchi, Khalid'
'Benchat, Noureddine'

_publ_section_title
;
 Crystal structure and Hirshfeld surface analysis of
 (<i>E</i>)-6-(4-hydroxy-3-methoxystyryl)-4,5-dihydropyridazin-3(2<i>H</i>)-one
;
_journal_coeditor_code WM5521
_journal_issue 11
_journal_name_full 'Acta Crystallographica Section E'
_journal_page_first 1734
_journal_page_last 1737
_journal_paper_doi 10.1107/S2056989019014130
_journal_volume 75
_journal_year 2019
_chemical_formula_iupac 'C13 H14 N2 O3'
_chemical_formula_moiety 'C13 H14 N2 O3'
_chemical_formula_sum 'C13 H14 N2 O3'
_chemical_formula_weight 246.26
_chemical_name_systematic
;
(<i>E</i>)-6-(4-Hydroxy-3-methoxystyryl)-4,5-dihydropyridazin-3(2<i>H</i>)-\
one
;
_space_group_crystal_system triclinic
_space_group_IT_number 2
_space_group_name_Hall '-P 1'
_space_group_name_H-M_alt 'P -1'
_symmetry_space_group_name_Hall '-P 1'
_symmetry_space_group_name_H-M 'P -1'
_atom_sites_solution_hydrogens geom
_audit_creation_method SHELXL-2018/3
_cell_angle_alpha 75.838(11)
_cell_angle_beta 83.099(12)
_cell_angle_gamma 84.059(11)
_cell_formula_units_Z 2
_cell_length_a 6.0828(9)
_cell_length_b 9.4246(13)
_cell_length_c 11.1724(16)
_cell_measurement_reflns_used 13077
_cell_measurement_temperature 293(2)
_cell_measurement_theta_max 30.66
_cell_measurement_theta_min 2.24
_cell_volume 614.70(16)
_computing_cell_refinement
;
X-AREA (Stoe & Cie, 2002)
;
_computing_data_collection
;
X-AREA (Stoe & Cie, 2002)
;
_computing_data_reduction
;
X-RED (Stoe & Cie, 2002)
;
_computing_molecular_graphics
;
Mercury (Macrae <i>et al.</i>, 2008) and PLATON (Spek, 2009)
;
_computing_publication_material
;
WinGX (Farrugia, 2012), SHELXL2018 (Sheldrick, 2015b),
PLATON (Spek, 2009) and publCIF (Westrip, 2010)
;
_computing_structure_refinement
;
SHELXL2018 (Sheldrick, 2015b)
;
_computing_structure_solution
;
SHELXT2017 (Sheldrick, 2015a)
;
_diffrn_ambient_temperature 293(2)
_diffrn_detector_area_resol_mean 6.67
_diffrn_measured_fraction_theta_full 1.000
_diffrn_measured_fraction_theta_max 1.000
_diffrn_measurement_device_type 'Stoe IPDS 2'
_diffrn_measurement_method 'rotation method'
_diffrn_radiation_type MoK\a
_diffrn_radiation_wavelength 0.71073
_diffrn_reflns_av_R_equivalents 0.0535
_diffrn_reflns_av_unetI/netI 0.0494
_diffrn_reflns_limit_h_max 7
_diffrn_reflns_limit_h_min -7
_diffrn_reflns_limit_k_max 11
_diffrn_reflns_limit_k_min -11
_diffrn_reflns_limit_l_max 13
_diffrn_reflns_limit_l_min -13
_diffrn_reflns_number 6563
_diffrn_reflns_theta_full 25.242
_diffrn_reflns_theta_max 25.996
_diffrn_reflns_theta_min 2.235
_exptl_absorpt_coefficient_mu 0.096
_exptl_absorpt_correction_T_max 0.9886
_exptl_absorpt_correction_T_min 0.9438
_exptl_absorpt_correction_type integration
_exptl_absorpt_process_details
;
(<i>X-RED32</i>; Stoe & Cie, 2002)
;
_exptl_crystal_colour yellow
_exptl_crystal_density_diffrn 1.330
_exptl_crystal_description prism
_exptl_crystal_F_000 260
_exptl_crystal_size_max 0.720
_exptl_crystal_size_mid 0.387
_exptl_crystal_size_min 0.160
_refine_diff_density_max 0.174
_refine_diff_density_min -0.170
_refine_ls_extinction_method none
_refine_ls_goodness_of_fit_ref 1.003
_refine_ls_hydrogen_treatment constr
_refine_ls_matrix_type full
_refine_ls_number_parameters 165
_refine_ls_number_reflns 2426
_refine_ls_number_restraints 0
_refine_ls_restrained_S_all 1.003
_refine_ls_R_factor_all 0.0970
_refine_ls_R_factor_gt 0.0558
_refine_ls_shift/su_max 0.000
_refine_ls_shift/su_mean 0.000
_refine_ls_structure_factor_coef Fsqd
_refine_ls_weighting_details 'w=1/[\s^2^(Fo^2^)+(0.0747P)^2^] where P=(Fo^2^+2Fc^2^)/3'
_refine_ls_weighting_scheme calc
_refine_ls_wR_factor_gt 0.1271
_refine_ls_wR_factor_ref 0.1472
_reflns_number_gt 1506
_reflns_number_total 2426
_reflns_threshold_expression 'I > 2\s(I)'
_cod_data_source_file wm5521sup1.cif
_cod_data_source_block I
_cod_database_code 2243179
_shelx_space_group_comment
;
The symmetry employed for this shelxl refinement is uniquely defined
by the following loop, which should always be used as a source of
symmetry information in preference to the above space-group names.
They are only intended as comments.
;

loop_
_space_group_symop_operation_xyz
'x, y, z'
'-x, -y, -z'

loop_
_atom_site_type_symbol
_atom_site_label
_atom_site_fract_x
_atom_site_fract_y
_atom_site_fract_z
_atom_site_U_iso_or_equiv
_atom_site_adp_type
_atom_site_calc_flag
_atom_site_occupancy
O O1 0.7518(3) 0.88682(19) 0.99156(15) 0.0601(5) Uani d 1
O O3 0.4960(3) 0.58008(19) 0.11563(16) 0.0614(5) Uani d 1
O O2 0.1290(3) 0.7317(2) 0.05778(16) 0.0636(5) Uani d 1
H H2 0.016474 0.786724 0.044599 0.095 Uiso calc 1
N N1 0.4947(3) 0.9323(2) 0.85757(17) 0.0525(5) Uani d 1
H H1 0.429651 0.995567 0.896673 0.063 Uiso calc 1
N N2 0.3918(3) 0.9139(2) 0.75870(17) 0.0519(5) Uani d 1
C C9 0.3982(4) 0.6576(2) 0.1986(2) 0.0497(6) Uani d 1
C C5 0.3927(4) 0.8291(3) 0.5807(2) 0.0506(6) Uani d 1
H H5 0.252921 0.878478 0.572201 0.061 Uiso calc 1
C C1 0.6829(4) 0.8631(3) 0.8987(2) 0.0492(6) Uani d 1
C C4 0.5043(4) 0.8412(2) 0.6851(2) 0.0472(6) Uani d 1
C C8 0.4803(4) 0.6645(3) 0.3066(2) 0.0521(6) Uani d 1
H H8 0.616062 0.614251 0.326018 0.062 Uiso calc 1
C C11 0.0780(4) 0.8118(3) 0.2494(2) 0.0538(6) Uani d 1
H H11 -0.059111 0.860442 0.230853 0.065 Uiso calc 1
C C7 0.3664(4) 0.7445(2) 0.3875(2) 0.0496(6) Uani d 1
C C10 0.1954(4) 0.7364(2) 0.1681(2) 0.0487(6) Uani d 1
C C6 0.4707(4) 0.7544(3) 0.4962(2) 0.0549(6) Uani d 1
H H6 0.607897 0.702171 0.507391 0.066 Uiso calc 1
C C12 0.1607(4) 0.8164(3) 0.3580(2) 0.0552(6) Uani d 1
H H12 0.078822 0.867751 0.411814 0.066 Uiso calc 1
C C13 0.7007(4) 0.4965(3) 0.1419(3) 0.0614(7) Uani d 1
H H13A 0.745228 0.441469 0.079994 0.092 Uiso calc 1
H H13B 0.682204 0.430200 0.222071 0.092 Uiso calc 1
H H13C 0.812721 0.561367 0.141331 0.092 Uiso calc 1
C C2 0.7972(5) 0.7565(3) 0.8299(3) 0.0694(8) Uani d 1
H H2A 0.761992 0.658432 0.875007 0.083 Uiso calc 1
H H2B 0.956271 0.761159 0.827335 0.083 Uiso calc 1
C C3 0.7375(4) 0.7807(3) 0.7002(2) 0.0673(8) Uani d 1
H H3A 0.836608 0.847839 0.645178 0.081 Uiso calc 1
H H3B 0.760060 0.688125 0.675416 0.081 Uiso calc 1

loop_
_atom_site_aniso_label
_atom_site_aniso_U_11
_atom_site_aniso_U_22
_atom_site_aniso_U_33
_atom_site_aniso_U_12
_atom_site_aniso_U_13
_atom_site_aniso_U_23
O1 0.0632(11) 0.0804(12) 0.0479(10) 0.0136(8) -0.0292(8) -0.0331(8)
O3 0.0642(11) 0.0739(11) 0.0579(10) 0.0218(8) -0.0273(9) -0.0392(9)
O2 0.0633(12) 0.0859(13) 0.0537(10) 0.0146(9) -0.0326(9) -0.0349(9)
N1 0.0536(12) 0.0686(13) 0.0448(11) 0.0094(9) -0.0204(9) -0.0299(10)
N2 0.0510(12) 0.0670(13) 0.0450(11) 0.0068(9) -0.0213(9) -0.0237(10)
C9 0.0569(14) 0.0515(13) 0.0479(13) 0.0029(11) -0.0190(11) -0.0217(11)
C5 0.0550(14) 0.0602(14) 0.0422(12) 0.0029(11) -0.0196(11) -0.0185(11)
C1 0.0539(14) 0.0552(14) 0.0427(12) 0.0056(11) -0.0182(11) -0.0172(11)
C4 0.0524(14) 0.0522(13) 0.0416(12) 0.0007(10) -0.0152(11) -0.0168(10)
C8 0.0533(14) 0.0584(14) 0.0511(14) 0.0074(11) -0.0248(12) -0.0207(11)
C11 0.0495(13) 0.0675(15) 0.0506(14) 0.0090(11) -0.0211(11) -0.0237(12)
C7 0.0579(14) 0.0565(14) 0.0412(12) 0.0011(11) -0.0181(11) -0.0204(11)
C10 0.0540(14) 0.0560(14) 0.0432(13) -0.0004(11) -0.0192(11) -0.0202(11)
C6 0.0601(15) 0.0640(15) 0.0467(13) 0.0033(12) -0.0229(12) -0.0197(12)
C12 0.0558(15) 0.0681(15) 0.0490(14) 0.0056(12) -0.0149(12) -0.0274(12)
C13 0.0656(16) 0.0634(15) 0.0600(16) 0.0144(12) -0.0203(13) -0.0248(13)
C2 0.0734(18) 0.0867(19) 0.0599(16) 0.0316(14) -0.0365(14) -0.0406(14)
C3 0.0576(16) 0.098(2) 0.0593(16) 0.0136(14) -0.0231(13) -0.0423(15)

loop_
_atom_type_symbol
_atom_type_description
_atom_type_scat_dispersion_real
_atom_type_scat_dispersion_imag
_atom_type_scat_source
C C 0.0033 0.0016 'International Tables Vol C Tables 4.2.6.8 and 6.1.1.4'
H H 0.0000 0.0000 'International Tables Vol C Tables 4.2.6.8 and 6.1.1.4'
N N 0.0061 0.0033 'International Tables Vol C Tables 4.2.6.8 and 6.1.1.4'
O O 0.0106 0.0060 'International Tables Vol C Tables 4.2.6.8 and 6.1.1.4'

loop_
_geom_angle_atom_site_label_1
_geom_angle_atom_site_label_2
_geom_angle_atom_site_label_3
_geom_angle
C9 O3 C13 117.98(17)
C10 O2 H2 109.5
C1 N1 N2 127.3(2)
C1 N1 H1 116.4
N2 N1 H1 116.4
C4 N2 N1 117.42(18)
O3 C9 C8 126.0(2)
O3 C9 C10 115.23(18)
C8 C9 C10 118.8(2)
C6 C5 C4 126.4(2)
C6 C5 H5 116.8
C4 C5 H5 116.8
O1 C1 N1 120.4(2)
O1 C1 C2 123.3(2)
N1 C1 C2 116.36(19)
N2 C4 C5 115.5(2)
N2 C4 C3 122.97(19)
C5 C4 C3 121.5(2)
C9 C8 C7 122.0(2)
C9 C8 H8 119.0
C7 C8 H8 119.0
C10 C11 C12 121.0(2)
C10 C11 H11 119.5
C12 C11 H11 119.5
C8 C7 C12 118.02(19)
C8 C7 C6 118.9(2)
C12 C7 C6 123.1(2)
O2 C10 C11 124.3(2)
O2 C10 C9 116.1(2)
C11 C10 C9 119.54(19)
C5 C6 C7 127.7(2)
C5 C6 H6 116.1
C7 C6 H6 116.1
C11 C12 C7 120.5(2)
C11 C12 H12 119.8
C7 C12 H12 119.8
O3 C13 H13A 109.5
O3 C13 H13B 109.5
H13A C13 H13B 109.5
O3 C13 H13C 109.5
H13A C13 H13C 109.5
H13B C13 H13C 109.5
C1 C2 C3 114.4(2)
C1 C2 H2A 108.7
C3 C2 H2A 108.7
C1 C2 H2B 108.7
C3 C2 H2B 108.7
H2A C2 H2B 107.6
C4 C3 C2 113.3(2)
C4 C3 H3A 108.9
C2 C3 H3A 108.9
C4 C3 H3B 108.9
C2 C3 H3B 108.9
H3A C3 H3B 107.7

loop_
_geom_bond_atom_site_label_1
_geom_bond_atom_site_label_2
_geom_bond_distance
O1 C1 1.241(3)
O3 C9 1.362(3)
O3 C13 1.424(3)
O2 C10 1.355(2)
O2 H2 0.8200
N1 C1 1.331(3)
N1 N2 1.387(2)
N1 H1 0.8600
N2 C4 1.288(3)
C9 C8 1.378(3)
C9 C10 1.406(3)
C5 C6 1.327(3)
C5 C4 1.451(3)
C5 H5 0.9300
C1 C2 1.480(3)
C4 C3 1.486(3)
C8 C7 1.394(3)
C8 H8 0.9300
C11 C10 1.377(3)
C11 C12 1.379(3)
C11 H11 0.9300
C7 C12 1.396(3)
C7 C6 1.462(3)
C6 H6 0.9300
C12 H12 0.9300
C13 H13A 0.9600
C13 H13B 0.9600
C13 H13C 0.9600
C2 C3 1.493(3)
C2 H2A 0.9700
C2 H2B 0.9700
C3 H3A 0.9700
C3 H3B 0.9700

loop_
_geom_hbond_atom_site_label_D
_geom_hbond_atom_site_label_H
_geom_hbond_atom_site_label_A
_geom_hbond_site_symmetry_A
_geom_hbond_distance_DH
_geom_hbond_distance_HA
_geom_hbond_distance_DA
_geom_hbond_angle_DHA
_geom_hbond_publ_flag
O2 H2 O1 1_454 0.82 1.86 2.671(2) 167.6 yes
N1 H1 O1 2_677 0.86 2.02 2.875(3) 169.6 yes
C13 H13A O2 2_665 0.96 2.51 3.465(3) 172.2 yes
C13 H13C O2 1_655 0.96 2.57 3.489(4) 159.4 yes

loop_
_geom_torsion_atom_site_label_1
_geom_torsion_atom_site_label_2
_geom_torsion_atom_site_label_3
_geom_torsion_atom_site_label_4
_geom_torsion
C1 N1 N2 C4 -12.5(4)
C13 O3 C9 C8 0.8(3)
C13 O3 C9 C10 -179.3(2)
N2 N1 C1 O1 -177.3(2)
N2 N1 C1 C2 1.2(4)
N1 N2 C4 C5 -177.97(19)
N1 N2 C4 C3 -1.5(3)
C6 C5 C4 N2 -176.7(3)
C6 C5 C4 C3 6.8(4)
O3 C9 C8 C7 -178.7(2)
C10 C9 C8 C7 1.4(4)
C9 C8 C7 C12 1.4(4)
C9 C8 C7 C6 -176.1(2)
C12 C11 C10 O2 -177.4(2)
C12 C11 C10 C9 2.7(4)
O3 C9 C10 O2 -3.3(3)
C8 C9 C10 O2 176.6(2)
O3 C9 C10 C11 176.6(2)
C8 C9 C10 C11 -3.5(4)
C4 C5 C6 C7 -177.5(2)
C8 C7 C6 C5 177.4(3)
C12 C7 C6 C5 0.0(4)
C10 C11 C12 C7 0.2(4)
C8 C7 C12 C11 -2.2(4)
C6 C7 C12 C11 175.2(2)
O1 C1 C2 C3 -159.6(3)
N1 C1 C2 C3 21.9(4)
N2 C4 C3 C2 23.8(4)
C5 C4 C3 C2 -160.0(2)
C1 C2 C3 C4 -32.7(4)

_cod_database_fobs_code 2243179
